data_4318986
loop_
_publ_author_name
'M. Carla Aragoni'
'Massimiliano Arca'
'Francesco Demartin'
'Francesco A. Devillanova'
'Francesco Isaia'
'Alessandra Garau'
'Vito Lippolis'
'Fahimeh Jalali'
'Ulrich Papke'
'Mojtaba Shamsipur'
'Lorenzo Tei'
'Abdollah Yari'
'Gaetano Verani'

_publ_section_title
;
 Fluorometric Chemosensors. Interaction of Toxic Heavy Metal Ions PbII,
 CdII, and HgII with Novel Mixed-Donor Phenanthroline-Containing
 Macrocycles: Spectrofluorometric, Conductometric, and Crystallographic
 Studies
;
_journal_name_full 'Inorganic Chemistry'
_journal_page_first 6623
_journal_page_last 6632
_journal_paper_doi 10.1021/ic020270d
_journal_volume 41
_journal_year 2002
_chemical_formula_sum 'C18 H19 Cl2 N2 O8.5 Pb S3'
_chemical_formula_weight 773.62
_space_group_crystal_system monoclinic
_space_group_IT_number 15
_space_group_name_Hall '-C 2yc'
_space_group_name_H-M_alt 'C 1 2/c 1'
_atom_sites_solution_hydrogens geom
_atom_sites_solution_primary direct
_atom_sites_solution_secondary difmap
_audit_creation_method SHELXL
_cell_angle_alpha 90.00
_cell_angle_beta 94.36(1)
_cell_angle_gamma 90.00
_cell_formula_units_Z 8
_cell_length_a 19.396(2)
_cell_length_b 18.412(2)
_cell_length_c 13.785(1)
_cell_measurement_reflns_used 1024
_cell_measurement_temperature 293(2)
_cell_measurement_theta_max 29.8
_cell_measurement_theta_min 2.6
_cell_volume 4908.6(8)
_computing_structure_refinement 'SHELXL-93 (Sheldrick, 1993)'
_diffrn_ambient_temperature 293(2)
_diffrn_measurement_device 'Bruker Smart CCD diffractometer'
_diffrn_measurement_method 'omega scan'
_diffrn_radiation_monochromator graphite
_diffrn_radiation_source 'fine-focus sealed tube'
_diffrn_radiation_type MoK\a
_diffrn_radiation_wavelength 0.71073
_diffrn_reflns_av_R_equivalents 0.0250
_diffrn_reflns_av_sigmaI/netI 0.1032
_diffrn_reflns_limit_h_max 27
_diffrn_reflns_limit_h_min -27
_diffrn_reflns_limit_k_max 25
_diffrn_reflns_limit_k_min 0
_diffrn_reflns_limit_l_max 19
_diffrn_reflns_limit_l_min 0
_diffrn_reflns_number 21835
_diffrn_reflns_theta_max 30.02
_diffrn_reflns_theta_min 1.53
_exptl_absorpt_coefficient_mu 7.397
_exptl_absorpt_correction_T_max 0.10
_exptl_absorpt_correction_T_min 0.62
_exptl_absorpt_correction_type SADABS
_exptl_crystal_colour colorless
_exptl_crystal_density_diffrn 2.094
_exptl_crystal_description prism
_exptl_crystal_F_000 2984
_exptl_crystal_size_max 0.22
_exptl_crystal_size_mid 0.16
_exptl_crystal_size_min 0.13
_refine_diff_density_max 0.920
_refine_diff_density_min -0.923
_refine_diff_density_rms 0.113
_refine_ls_extinction_method none
_refine_ls_goodness_of_fit_all 1.033
_refine_ls_goodness_of_fit_obs 1.137
_refine_ls_matrix_type full
_refine_ls_number_parameters 330
_refine_ls_number_reflns 7155
_refine_ls_number_restraints 0
_refine_ls_restrained_S_all 1.033
_refine_ls_restrained_S_obs 1.137
_refine_ls_R_factor_all 0.0431
_refine_ls_R_factor_obs 0.0286
_refine_ls_shift/esd_max 0.098
_refine_ls_shift/esd_mean 0.035
_refine_ls_structure_factor_coef Fsqd
_refine_ls_weighting_details 'w=1/[\s^2^(Fo^2^)+(0.0383P)^2^+0.0000P] where P=(Fo^2^+2Fc^2^)/3'
_refine_ls_weighting_scheme calc
_refine_ls_wR_factor_all 0.0721
_refine_ls_wR_factor_obs 0.0702
_reflns_number_observed 5657
_reflns_number_total 7155
_reflns_observed_criterion >2sigma(I)
_cod_data_source_file ic020270d_1.cif
_cod_data_source_block compound1
_cod_depositor_comments
;
 Updating space group information.

 Antanas Vaitkus,
 2018-07-07

The following automatic conversions were performed:

'_refine_ls_weighting_scheme' value 'calc
w=1/[\s^2^(Fo^2^)+(0.0383P)^2^+0.0000P] where P=(Fo^2^+2Fc^2^)/3' was
changed to 'calc'. New tag '_refine_ls_weighting_details' was
created. The value of the new tag was set to
'w=1/[\s^2^(Fo^2^)+(0.0383P)^2^+0.0000P] where P=(Fo^2^+2Fc^2^)/3'.

Automatic conversion script
Id: cif_fix_values 3143 2015-03-26 13:38:13Z robertas 

2020-11-05
Z value and formula fixed to values more according to usual
chemical conventions.                 miguel
;
_cod_original_formula_sum 'C36 H38 Cl4 N4 O17 Pb2 S6'
_cod_original_formula_weight 1547.24
_cod_original_formula_units_Z 4
_cod_database_code 4318986

loop_
_space_group_symop_id
_space_group_symop_operation_xyz
1 'x, y, z'
2 '-x, y, -z+1/2'
3 'x+1/2, y+1/2, z'
4 '-x+1/2, y+1/2, -z+1/2'
5 '-x, -y, -z'
6 'x, -y, z-1/2'
7 '-x+1/2, -y+1/2, -z'
8 'x+1/2, -y+1/2, z-1/2'

loop_
_atom_site_aniso_label
_atom_site_aniso_U_11
_atom_site_aniso_U_22
_atom_site_aniso_U_33
_atom_site_aniso_U_23
_atom_site_aniso_U_13
_atom_site_aniso_U_12
Pb 0.03850(8) 0.03293(7) 0.03295(7) 0.00123(5) 0.00634(5) 0.00313(5)
Cl1 0.0507(6) 0.0525(6) 0.0694(7) -0.0017(5) 0.0172(5) 0.0126(5)
Cl2 0.0451(5) 0.0426(5) 0.0505(5) 0.0025(4) 0.0028(4) 0.0064(4)
S1 0.0363(5) 0.0436(5) 0.0402(5) -0.0017(4) 0.0071(4) 0.0019(4)
S2 0.0613(7) 0.0365(5) 0.0484(6) 0.0026(4) 0.0077(5) 0.0094(4)
S3 0.0422(5) 0.0391(5) 0.0384(5) -0.0025(4) 0.0081(4) 0.0008(4)
OW 0.123(5) 0.087(4) 0.071(3) 0.000 -0.018(3) 0.000
O1 0.108(4) 0.106(3) 0.129(4) 0.045(3) -0.033(3) 0.004(3)
O2 0.084(3) 0.121(4) 0.090(3) 0.044(3) 0.009(2) -0.011(2)
O3 0.095(3) 0.138(4) 0.155(4) 0.063(3) 0.086(3) 0.058(3)
O4 0.179(6) 0.111(4) 0.233(7) -0.106(4) 0.016(5) 0.002(4)
O5 0.079(2) 0.073(2) 0.068(2) -0.009(2) -0.025(2) 0.012(2)
O6 0.152(4) 0.106(3) 0.048(2) -0.016(2) -0.004(2) 0.020(3)
O7 0.129(5) 0.063(3) 0.148(5) 0.006(2) 0.000(4) 0.037(2)
O8 0.065(3) 0.152(5) 0.256(7) 0.068(5) 0.047(4) -0.016(3)
N1 0.039(2) 0.0320(14) 0.0323(14) 0.0029(11) 0.0041(12) -0.0015(12)
N2 0.034(2) 0.044(2) 0.038(2) -0.0047(12) 0.0074(13) 0.0022(12)
C1 0.045(2) 0.042(2) 0.047(2) -0.005(2) 0.004(2) 0.010(2)
C2 0.046(2) 0.033(2) 0.034(2) -0.0019(13) 0.000(2) 0.0021(15)
C3 0.064(3) 0.032(2) 0.040(2) 0.0006(14) -0.003(2) 0.005(2)
C4 0.081(3) 0.037(2) 0.032(2) 0.0046(15) -0.001(2) -0.012(2)
C5 0.060(3) 0.040(2) 0.031(2) -0.0002(14) 0.003(2) -0.016(2)
C6 0.042(2) 0.040(2) 0.027(2) -0.0012(13) 0.0029(15) -0.0080(15)
C7 0.039(2) 0.045(2) 0.029(2) -0.0036(14) 0.0072(15) -0.005(2)
C8 0.038(2) 0.065(3) 0.035(2) -0.007(2) 0.008(2) -0.010(2)
C9 0.054(3) 0.091(4) 0.038(2) -0.004(2) 0.013(2) -0.032(3)
C10 0.065(3) 0.063(3) 0.038(2) -0.004(2) 0.010(2) -0.026(2)
C11 0.036(2) 0.092(3) 0.040(2) -0.013(2) 0.009(2) -0.006(2)
C12 0.037(2) 0.079(3) 0.050(2) -0.015(2) 0.006(2) 0.012(2)
C13 0.040(2) 0.053(2) 0.041(2) -0.013(2) -0.003(2) 0.007(2)
C14 0.051(3) 0.053(3) 0.063(3) -0.002(2) -0.002(2) 0.018(2)
C15 0.055(3) 0.038(2) 0.051(2) -0.006(2) 0.012(2) 0.007(2)
C16 0.060(3) 0.035(2) 0.046(2) -0.007(2) 0.013(2) -0.004(2)
C17 0.043(2) 0.048(2) 0.041(2) -0.003(2) 0.002(2) -0.001(2)
C18 0.043(2) 0.049(2) 0.041(2) 0.002(2) -0.003(2) 0.003(2)

loop_
_atom_site_label
_atom_site_type_symbol
_atom_site_fract_x
_atom_site_fract_y
_atom_site_fract_z
_atom_site_U_iso_or_equiv
_atom_site_thermal_displace_type
_atom_site_occupancy
_atom_site_calc_flag
_atom_site_refinement_flags
_atom_site_disorder_group
Pb Pb 0.464411(7) 0.241579(7) 0.057566(9) 0.03461(5) Uani 1 d . .
Cl1 Cl 0.34444(6) 0.07011(6) 0.15231(9) 0.0569(3) Uani 1 d . .
Cl2 Cl 0.62047(5) 0.32867(5) 0.21130(7) 0.0461(2) Uani 1 d . .
S1 S 0.32366(5) 0.30236(5) -0.00515(7) 0.0398(2) Uani 1 d . .
S2 S 0.52726(6) 0.09523(5) 0.01998(8) 0.0486(2) Uani 1 d . .
S3 S 0.41790(5) 0.19076(5) -0.14226(7) 0.0397(2) Uani 1 d . .
OW O 0.5000 0.1701(3) 0.2500 0.095(2) Uani 1 d S .
O1 O 0.4016(2) 0.0607(3) 0.2224(3) 0.117(2) Uani 1 d . .
O2 O 0.3575(2) 0.1315(2) 0.0930(3) 0.0983(14) Uani 1 d . .
O3 O 0.2853(2) 0.0836(3) 0.1990(4) 0.126(2) Uani 1 d . .
O4 O 0.3393(3) 0.0106(3) 0.0947(5) 0.174(3) Uani 1 d . .
O5 O 0.5617(2) 0.3419(2) 0.1469(2) 0.0749(10) Uani 1 d . .
O6 O 0.6036(3) 0.3493(2) 0.3050(2) 0.1024(15) Uani 1 d . .
O7 O 0.6409(3) 0.2555(2) 0.2107(5) 0.114(2) Uani 1 d . .
O8 O 0.6747(2) 0.3701(3) 0.1809(5) 0.156(2) Uani 1 d . .
N1 N 0.4706(2) 0.35674(15) -0.0483(2) 0.0344(6) Uani 1 d . .
N2 N 0.5742(2) 0.25115(15) -0.0352(2) 0.0384(7) Uani 1 d . .
C1 C 0.3522(2) 0.3943(2) -0.0176(3) 0.0444(9) Uani 1 d . .
H1A H 0.3177(2) 0.4195(2) -0.0597(3) 0.052(12) Uiso 1 calc R .
H1B H 0.3528(2) 0.4171(2) 0.0459(3) 0.064(14) Uiso 1 calc R .
C2 C 0.4214(2) 0.4073(2) -0.0567(2) 0.0377(8) Uani 1 d . .
C3 C 0.4327(2) 0.4763(2) -0.0986(3) 0.0453(9) Uani 1 d . .
H3 H 0.3974(2) 0.5107(2) -0.1042(3) 0.030(9) Uiso 1 calc R .
C4 C 0.4948(2) 0.4914(2) -0.1300(3) 0.0504(11) Uani 1 d . .
H4 H 0.5029(2) 0.5370(2) -0.1557(3) 0.046(11) Uiso 1 calc R .
C5 C 0.5481(2) 0.4390(2) -0.1247(3) 0.0436(9) Uani 1 d . .
C6 C 0.5336(2) 0.3704(2) -0.0832(2) 0.0364(8) Uani 1 d . .
C7 C 0.5864(2) 0.3159(2) -0.0777(2) 0.0375(8) Uani 1 d . .
C8 C 0.6495(2) 0.3304(2) -0.1173(3) 0.0455(9) Uani 1 d . .
C9 C 0.6626(2) 0.4008(3) -0.1559(3) 0.0603(13) Uani 1 d . .
H9 H 0.7056(2) 0.4106(3) -0.1787(3) 0.043(11) Uiso 1 calc R .
C10 C 0.6139(3) 0.4533(3) -0.1599(3) 0.0551(11) Uani 1 d . .
H10 H 0.6233(3) 0.4986(3) -0.1856(3) 2.000(721) Uiso 1 calc R .
C11 C 0.6982(2) 0.2743(3) -0.1168(3) 0.0557(11) Uani 1 d . .
H11 H 0.7397(2) 0.2814(3) -0.1449(3) 0.066(14) Uiso 1 calc R .
C12 C 0.6848(2) 0.2101(3) -0.0757(3) 0.0550(11) Uani 1 d . .
H12 H 0.7167(2) 0.1724(3) -0.0766(3) 0.042(11) Uiso 1 calc R .
C13 C 0.6231(2) 0.2000(2) -0.0318(3) 0.0449(9) Uani 1 d . .
C14 C 0.6130(2) 0.1309(2) 0.0253(3) 0.0564(11) Uani 1 d . .
H14A H 0.6279(2) 0.1401(2) 0.0930(3) 0.093(18) Uiso 1 calc R .
H14B H 0.6433(2) 0.0939(2) 0.0020(3) 0.087(17) Uiso 1 calc R .
C15 C 0.5077(2) 0.0797(2) -0.1086(3) 0.0475(10) Uani 1 d . .
H15A H 0.5354(2) 0.1119(2) -0.1456(3) 0.042(11) Uiso 1 calc R .
H15B H 0.5192(2) 0.0300(2) -0.1245(3) 0.068(14) Uiso 1 calc R .
C16 C 0.4318(2) 0.0933(2) -0.1359(3) 0.0464(9) Uani 1 d . .
H16A H 0.4041(2) 0.0721(2) -0.0875(3) 0.056(13) Uiso 1 calc R .
H16B H 0.4184(2) 0.0712(2) -0.1983(3) 0.039(10) Uiso 1 calc R .
C17 C 0.3244(2) 0.1965(2) -0.1446(3) 0.0442(9) Uani 1 d . .
H17A H 0.3037(2) 0.1787(2) -0.2063(3) 0.030(9) Uiso 1 calc R .
H17B H 0.3077(2) 0.1669(2) -0.0930(3) 0.032(9) Uiso 1 calc R .
C18 C 0.3046(2) 0.2746(2) -0.1307(3) 0.0444(9) Uani 1 d . .
H18A H 0.2556(2) 0.2807(2) -0.1486(3) 0.045(11) Uiso 1 calc R .
H18B H 0.3299(2) 0.3051(2) -0.1730(3) 0.057(13) Uiso 1 calc R .

loop_
_atom_type_symbol
_atom_type_description
_atom_type_scat_dispersion_real
_atom_type_scat_dispersion_imag
_atom_type_scat_source
Pb Pb -3.3944 10.1111 'International Tables Vol C Tables 4.2.6.8 and 6.1.1.4'
Cl Cl 0.1484 0.1585 'International Tables Vol C Tables 4.2.6.8 and 6.1.1.4'
S S 0.1246 0.1234 'International Tables Vol C Tables 4.2.6.8 and 6.1.1.4'
O O 0.0106 0.0060 'International Tables Vol C Tables 4.2.6.8 and 6.1.1.4'
N N 0.0061 0.0033 'International Tables Vol C Tables 4.2.6.8 and 6.1.1.4'
C C 0.0033 0.0016 'International Tables Vol C Tables 4.2.6.8 and 6.1.1.4'
H H 0.0000 0.0000 'International Tables Vol C Tables 4.2.6.8 and 6.1.1.4'

loop_
_geom_angle_atom_site_label_1
_geom_angle_atom_site_label_2
_geom_angle_atom_site_label_3
_geom_angle
_geom_angle_site_symmetry_1
_geom_angle_site_symmetry_3
_geom_angle_publ_flag
N2 Pb N1 65.61(9) . . ?
N2 Pb S3 76.47(7) . . ?
N1 Pb S3 76.07(6) . . ?
N2 Pb S1 126.70(7) . . ?
N1 Pb S1 67.23(7) . . ?
S3 Pb S1 69.39(3) . . ?
N2 Pb S2 67.38(7) . . ?
N1 Pb S2 126.83(7) . . ?
S3 Pb S2 70.08(3) . . ?
S1 Pb S2 130.60(3) . . ?
O4 Cl1 O3 113.1(4) . . ?
O4 Cl1 O1 108.6(4) . . ?
O3 Cl1 O1 109.7(3) . . ?
O4 Cl1 O2 108.2(4) . . ?
O3 Cl1 O2 108.3(3) . . ?
O1 Cl1 O2 108.7(3) . . ?
O8 Cl2 O7 107.7(4) . . ?
O8 Cl2 O6 111.3(4) . . ?
O7 Cl2 O6 110.5(3) . . ?
O8 Cl2 O5 108.1(3) . . ?
O7 Cl2 O5 112.1(3) . . ?
O6 Cl2 O5 107.2(2) . . ?
C1 S1 C18 102.5(2) . . ?
C1 S1 Pb 95.66(13) . . ?
C18 S1 Pb 106.41(14) . . ?
C14 S2 C15 102.9(2) . . ?
C14 S2 Pb 92.95(14) . . ?
C15 S2 Pb 104.62(13) . . ?
C17 S3 C16 101.7(2) . . ?
C17 S3 Pb 103.28(13) . . ?
C16 S3 Pb 103.40(13) . . ?
C2 N1 C6 119.5(3) . . ?
C2 N1 Pb 124.1(2) . . ?
C6 N1 Pb 115.5(2) . . ?
C13 N2 C7 119.2(4) . . ?
C13 N2 Pb 123.2(3) . . ?
C7 N2 Pb 116.9(2) . . ?
C2 C1 S1 118.4(3) . . ?
N1 C2 C3 122.0(4) . . ?
N1 C2 C1 120.7(3) . . ?
C3 C2 C1 117.2(3) . . ?
C4 C3 C2 119.1(4) . . ?
C3 C4 C5 121.0(4) . . ?
C4 C5 C6 117.4(4) . . ?
C4 C5 C10 121.9(4) . . ?
C6 C5 C10 120.7(4) . . ?
N1 C6 C5 120.9(3) . . ?
N1 C6 C7 120.4(3) . . ?
C5 C6 C7 118.7(3) . . ?
N2 C7 C8 121.4(4) . . ?
N2 C7 C6 119.4(3) . . ?
C8 C7 C6 119.2(3) . . ?
C11 C8 C7 117.8(4) . . ?
C11 C8 C9 122.1(4) . . ?
C7 C8 C9 120.2(4) . . ?
C10 C9 C8 121.3(4) . . ?
C9 C10 C5 119.8(4) . . ?
C12 C11 C8 120.0(4) . . ?
C11 C12 C13 119.9(4) . . ?
N2 C13 C12 121.5(4) . . ?
N2 C13 C14 119.4(4) . . ?
C12 C13 C14 119.0(4) . . ?
C13 C14 S2 116.3(3) . . ?
C16 C15 S2 110.2(3) . . ?
C15 C16 S3 108.3(3) . . ?
C18 C17 S3 108.5(3) . . ?
C17 C18 S1 110.8(3) . . ?

loop_
_geom_bond_atom_site_label_1
_geom_bond_atom_site_label_2
_geom_bond_distance
_geom_bond_site_symmetry_2
_geom_bond_publ_flag
Pb N2 2.572(3) . ?
Pb N1 2.582(3) . ?
Pb S3 2.9832(9) . ?
Pb S1 3.0156(10) . ?
Pb S2 3.0185(10) . ?
Cl1 O4 1.352(4) . ?
Cl1 O3 1.379(4) . ?
Cl1 O1 1.424(4) . ?
Cl1 O2 1.429(4) . ?
Cl2 O8 1.390(4) . ?
Cl2 O7 1.404(4) . ?
Cl2 O6 1.408(4) . ?
Cl2 O5 1.412(3) . ?
S1 C1 1.793(4) . ?
S1 C18 1.815(4) . ?
S2 C14 1.785(5) . ?
S2 C15 1.807(4) . ?
S3 C17 1.815(4) . ?
S3 C16 1.816(4) . ?
N1 C2 1.331(4) . ?
N1 C6 1.370(4) . ?
N2 C13 1.335(5) . ?
N2 C7 1.356(4) . ?
C1 C2 1.504(5) . ?
C2 C3 1.420(5) . ?
C3 C4 1.339(6) . ?
C4 C5 1.411(6) . ?
C5 C6 1.423(5) . ?
C5 C10 1.424(6) . ?
C6 C7 1.433(5) . ?
C7 C8 1.403(5) . ?
C8 C11 1.399(6) . ?
C8 C9 1.431(6) . ?
C9 C10 1.350(7) . ?
C11 C12 1.345(7) . ?
C12 C13 1.394(6) . ?
C13 C14 1.516(6) . ?
C15 C16 1.512(6) . ?
C17 C18 1.504(5) . ?
